data_1506742
loop_
_publ_author_name
'Lim, Yeon-Hee'
'Li, Tindy'
'Chen, Peiling'
'Schreiber, Patrick'
'Kuznetsova, Larissa'
'Carroll, Patrick J.'
'Lauher, Joseph W.'
'Sieburth, Scott McN'

_publ_section_title
;
 Asymmetry by electrophilic rearrangement of symmetric 2-pyridone
 photodimers.
;
_journal_issue 24
_journal_name_full 'Organic letters'
_journal_page_first 5413
_journal_page_last 5415
_journal_paper_doi 10.1021/ol052071e
_journal_volume 7
_journal_year 2005
_chemical_formula_sum 'C24 H38 Cl2 N2 O2'
_chemical_formula_weight 457.46
_space_group_IT_number 33
_symmetry_cell_setting orthorhombic
_symmetry_Int_Tables_number 33
_symmetry_space_group_name_Hall 'P 2c -2n'
_symmetry_space_group_name_H-M 'P n a 21'
_atom_sites_solution_hydrogens geom
_atom_sites_solution_primary direct
_audit_creation_method SHELXL-97
_cell_angle_alpha 90.00
_cell_angle_beta 90.00
_cell_angle_gamma 90.00
_cell_formula_units_Z 4
_cell_length_a 12.8244(17)
_cell_length_b 16.1213(18)
_cell_length_c 12.0929(14)
_cell_measurement_temperature 143(1)
_cell_volume 2500.2(5)
_computing_data_collection 'CrystalClear (Rigaku, 1999)'
_computing_data_reduction 'CrystalClear (Rigaku, 1999)'
_computing_structure_refinement 'SHELXL-97 (Sheldrick, 1997)'
_computing_structure_solution 'SIR97 (Altomare, 1999)'
_diffrn_ambient_temperature 143(1)
_diffrn_measured_fraction_theta_full 0.994
_diffrn_measured_fraction_theta_max 0.994
_diffrn_measurement_device 'CCD Area Detector'
_diffrn_measurement_device_type 'Rigaku Mercury'
_diffrn_measurement_method 'phi and omega rotations'
_diffrn_radiation_monochromator graphite
_diffrn_radiation_source 'rotating anode'
_diffrn_radiation_type MoK\a
_diffrn_radiation_wavelength 0.71069
_diffrn_reflns_av_R_equivalents 0.0255
_diffrn_reflns_av_sigmaI/netI 0.0459
_diffrn_reflns_limit_h_max 11
_diffrn_reflns_limit_h_min -15
_diffrn_reflns_limit_k_max 19
_diffrn_reflns_limit_k_min -15
_diffrn_reflns_limit_l_max 12
_diffrn_reflns_limit_l_min -14
_diffrn_reflns_number 7377
_diffrn_reflns_theta_full 25.34
_diffrn_reflns_theta_max 25.34
_diffrn_reflns_theta_min 2.53
_exptl_absorpt_coefficient_mu 0.282
_exptl_absorpt_correction_T_max 1.0000
_exptl_absorpt_correction_T_min 0.7856
_exptl_absorpt_correction_type multi-scan
_exptl_crystal_density_diffrn 1.215
_exptl_crystal_F_000 984
_exptl_crystal_size_max 0.24
_exptl_crystal_size_mid 0.12
_exptl_crystal_size_min 0.08
_refine_diff_density_max 0.739
_refine_diff_density_min -0.429
_refine_diff_density_rms 0.100
_refine_ls_abs_structure_details 'Flack H D (1983), Acta Cryst. A39, 876-881'
_refine_ls_abs_structure_Flack -0.08(9)
_refine_ls_extinction_method none
_refine_ls_goodness_of_fit_ref 1.116
_refine_ls_hydrogen_treatment constr
_refine_ls_matrix_type full
_refine_ls_number_parameters 275
_refine_ls_number_reflns 3501
_refine_ls_number_restraints 1
_refine_ls_restrained_S_all 1.116
_refine_ls_R_factor_all 0.0540
_refine_ls_R_factor_gt 0.0462
_refine_ls_shift/su_max 0.000
_refine_ls_shift/su_mean 0.000
_refine_ls_structure_factor_coef Fsqd
_refine_ls_weighting_details 'calc w=1/[\s^2^(Fo^2^)+(0.1223P)^2^+0.1167P] where P=(Fo^2^+2Fc^2^)/3'
_refine_ls_weighting_scheme calc
_refine_ls_wR_factor_gt 0.1344
_refine_ls_wR_factor_ref 0.1706
_reflns_number_gt 3194
_reflns_number_total 3501
_reflns_threshold_expression >2sigma(I)
_cod_data_source_file ol052071esi20050827_120718.cif
_cod_data_source_block shelxl
_cod_original_sg_symbol_H-M 'P n a 21   '
_cod_database_code 1506742

loop_
_symmetry_equiv_pos_as_xyz
'x, y, z'
'-x+1/2, y+1/2, z+1/2'
'x+1/2, -y+1/2, z'
'-x, -y, z+1/2'

loop_
_atom_site_label
_atom_site_type_symbol
_atom_site_fract_x
_atom_site_fract_y
_atom_site_fract_z
_atom_site_U_iso_or_equiv
_atom_site_adp_type
_atom_site_occupancy
_atom_site_symmetry_multiplicity
_atom_site_calc_flag
_atom_site_refinement_flags
C1 C 0.3782(3) 0.7015(2) 0.6107(3) 0.0256(9) Uani 1 1 d .
H1 H 0.4533 0.6932 0.6006 0.034 Uiso 1 1 calc R
C2 C 0.3245(3) 0.6169(2) 0.6172(4) 0.0235(9) Uani 1 1 d .
H2 H 0.3444 0.5931 0.6887 0.031 Uiso 1 1 calc R
C3 C 0.3503(3) 0.5489(2) 0.5279(3) 0.0229(9) Uani 1 1 d .
H3 H 0.3276 0.4973 0.5633 0.030 Uiso 1 1 calc R
C4 C 0.2877(3) 0.5506(3) 0.4214(4) 0.0266(9) Uani 1 1 d .
H4 H 0.2716 0.4983 0.3939 0.035 Uiso 1 1 calc R
C5 C 0.2522(3) 0.6115(3) 0.3611(4) 0.0307(10) Uani 1 1 d .
H5 H 0.2144 0.5959 0.2989 0.041 Uiso 1 1 calc R
C6 C 0.2638(3) 0.7029(3) 0.3781(4) 0.0290(9) Uani 1 1 d .
H6 H 0.2379 0.7340 0.3141 0.039 Uiso 1 1 calc R
C7 C 0.2236(3) 0.7412(3) 0.4887(4) 0.0263(10) Uani 1 1 d .
H7 H 0.1867 0.7934 0.4749 0.035 Uiso 1 1 calc R
C8 C 0.3382(3) 0.7577(3) 0.5208(4) 0.0244(9) Uani 1 1 d .
H8 H 0.3530 0.8165 0.5346 0.032 Uiso 1 1 calc R
C9 C 0.1590(3) 0.6846(3) 0.5592(4) 0.0272(9) Uani 1 1 d .
C10 C 0.1512(3) 0.5710(3) 0.6929(4) 0.0312(10) Uani 1 1 d .
H10A H 0.1868 0.5179 0.6943 0.041 Uiso 1 1 calc R
H10B H 0.0825 0.5622 0.6614 0.041 Uiso 1 1 calc R
C11 C 0.1395(4) 0.6030(3) 0.8111(5) 0.0444(13) Uani 1 1 d .
H11A H 0.2076 0.6190 0.8388 0.059 Uiso 1 1 calc R
H11B H 0.0960 0.6522 0.8104 0.059 Uiso 1 1 calc R
C12 C 0.0924(4) 0.5401(4) 0.8886(5) 0.0524(15) Uani 1 1 d .
H12A H 0.1372 0.4917 0.8911 0.070 Uiso 1 1 calc R
H12B H 0.0900 0.5636 0.9625 0.070 Uiso 1 1 calc R
C13 C -0.0155(5) 0.5134(4) 0.8563(6) 0.0623(17) Uani 1 1 d .
H13A H -0.0601 0.5611 0.8519 0.093 Uiso 1 1 calc R
H13B H -0.0423 0.4756 0.9107 0.093 Uiso 1 1 calc R
H13C H -0.0132 0.4864 0.7856 0.093 Uiso 1 1 calc R
C14 C 0.4682(3) 0.5337(2) 0.5060(3) 0.0241(9) Uani 1 1 d .
C15 C 0.5274(3) 0.5216(3) 0.6152(4) 0.0281(9) Uani 1 1 d .
H15A H 0.5217 0.5722 0.6580 0.037 Uiso 1 1 calc R
H15B H 0.4932 0.4779 0.6568 0.037 Uiso 1 1 calc R
C16 C 0.6412(4) 0.4999(3) 0.6043(4) 0.0369(11) Uani 1 1 d .
H16 H 0.6576 0.4476 0.5769 0.049 Uiso 1 1 calc R
C17 C 0.7188(4) 0.5489(4) 0.6306(5) 0.0460(12) Uani 1 1 d .
H17A H 0.7056 0.6017 0.6583 0.061 Uiso 1 1 calc R
H17B H 0.7872 0.5310 0.6215 0.061 Uiso 1 1 calc R
C18 C 0.4830(4) 0.4589(3) 0.4293(4) 0.0311(10) Uani 1 1 d .
H18A H 0.4520 0.4716 0.3581 0.041 Uiso 1 1 calc R
H18B H 0.5570 0.4504 0.4177 0.041 Uiso 1 1 calc R
C19 C 0.4358(4) 0.3789(3) 0.4722(4) 0.0384(11) Uani 1 1 d .
H19 H 0.4491 0.3641 0.5451 0.051 Uiso 1 1 calc R
C20 C 0.3769(5) 0.3291(3) 0.4123(5) 0.0536(15) Uani 1 1 d .
H20A H 0.3622 0.3423 0.3391 0.071 Uiso 1 1 calc R
H20B H 0.3502 0.2808 0.4433 0.071 Uiso 1 1 calc R
C21 C 0.4208(4) 0.7928(3) 0.3324(4) 0.0334(10) Uani 1 1 d .
H21A H 0.4803 0.8186 0.3680 0.044 Uiso 1 1 calc R
H21B H 0.3696 0.8355 0.3167 0.044 Uiso 1 1 calc R
C22 C 0.4551(5) 0.7512(3) 0.2248(4) 0.0503(15) Uani 1 1 d .
H22A H 0.4008 0.7134 0.2006 0.067 Uiso 1 1 calc R
H22B H 0.5174 0.7186 0.2388 0.067 Uiso 1 1 calc R
C23 C 0.4778(5) 0.8131(3) 0.1320(5) 0.0524(14) Uani 1 1 d .
H23A H 0.5117 0.8616 0.1629 0.070 Uiso 1 1 calc R
H23B H 0.5253 0.7880 0.0793 0.070 Uiso 1 1 calc R
C24 C 0.3829(7) 0.8383(6) 0.0751(9) 0.109(3) Uani 1 1 d .
H24A H 0.3536 0.7915 0.0372 0.163 Uiso 1 1 calc R
H24B H 0.3991 0.8811 0.0225 0.163 Uiso 1 1 calc R
H24C H 0.3335 0.8591 0.1280 0.163 Uiso 1 1 calc R
N1 N 0.2099(2) 0.6287(2) 0.6217(3) 0.0255(7) Uani 1 1 d .
N2 N 0.3744(3) 0.7284(2) 0.4075(3) 0.0278(8) Uani 1 1 d .
H2A H 0.4169 0.6834 0.4133 0.037 Uiso 1 1 calc R
O1 O 0.0632(2) 0.69017(19) 0.5586(3) 0.0369(8) Uani 1 1 d .
O2 O 0.5082(2) 0.60633(16) 0.4514(3) 0.0269(7) Uani 1 1 d .
H2B H 0.5504 0.5924 0.4040 0.040 Uiso 1 1 calc R
Cl1 Cl 0.35602(9) 0.75420(7) 0.74038(10) 0.0346(3) Uani 1 1 d .
Cl2 Cl 0.67380(7) 0.59564(7) 0.28012(10) 0.0324(3) Uani 1 1 d .

loop_
_atom_site_aniso_label
_atom_site_aniso_U_11
_atom_site_aniso_U_22
_atom_site_aniso_U_33
_atom_site_aniso_U_23
_atom_site_aniso_U_13
_atom_site_aniso_U_12
C1 0.0217(19) 0.025(2) 0.030(2) -0.0061(18) 0.0014(19) 0.0034(16)
C2 0.0208(19) 0.022(2) 0.028(2) -0.0040(17) 0.0019(18) 0.0033(15)
C3 0.0219(19) 0.023(2) 0.024(2) 0.0018(17) 0.0033(16) -0.0016(15)
C4 0.026(2) 0.024(2) 0.029(2) -0.0019(18) -0.0016(19) -0.0004(16)
C5 0.030(2) 0.033(2) 0.030(2) -0.0059(19) -0.004(2) -0.0051(17)
C6 0.028(2) 0.029(2) 0.030(2) 0.0046(18) -0.0057(19) 0.0011(17)
C7 0.020(2) 0.023(2) 0.036(2) 0.0041(17) -0.0021(19) 0.0013(15)
C8 0.0195(19) 0.023(2) 0.031(2) -0.0008(18) 0.0015(18) -0.0029(14)
C9 0.026(2) 0.022(2) 0.033(2) -0.0043(19) 0.0055(19) 0.0055(16)
C10 0.029(2) 0.025(2) 0.040(2) 0.002(2) 0.007(2) -0.0014(17)
C11 0.045(3) 0.040(3) 0.048(3) -0.005(2) 0.015(2) -0.007(2)
C12 0.048(3) 0.049(3) 0.060(4) 0.005(3) 0.018(3) 0.008(2)
C13 0.066(4) 0.060(4) 0.061(4) 0.010(3) 0.020(3) -0.009(3)
C14 0.028(2) 0.021(2) 0.0229(19) -0.0019(16) 0.0038(18) 0.0025(16)
C15 0.027(2) 0.024(2) 0.033(2) -0.0015(18) 0.002(2) -0.0014(16)
C16 0.035(2) 0.034(3) 0.042(3) 0.003(2) -0.006(2) 0.010(2)
C17 0.024(2) 0.056(3) 0.058(3) 0.017(3) 0.004(2) 0.002(2)
C18 0.038(2) 0.026(2) 0.030(2) -0.0017(18) 0.006(2) 0.0081(18)
C19 0.048(3) 0.024(2) 0.043(3) -0.003(2) -0.002(2) 0.005(2)
C20 0.079(4) 0.033(3) 0.049(3) -0.002(3) -0.005(3) -0.004(3)
C21 0.039(2) 0.023(2) 0.039(2) 0.008(2) 0.007(2) -0.0020(18)
C22 0.074(4) 0.036(3) 0.041(3) 0.012(2) 0.023(3) 0.009(2)
C23 0.073(4) 0.043(3) 0.042(3) 0.014(2) 0.029(3) 0.007(3)
C24 0.103(7) 0.120(8) 0.103(7) 0.048(6) 0.033(5) 0.045(5)
N1 0.0177(16) 0.0271(18) 0.0318(18) 0.0045(16) 0.0033(16) -0.0006(14)
N2 0.0272(17) 0.0231(18) 0.033(2) 0.0067(16) 0.0045(16) 0.0011(14)
O1 0.0190(14) 0.0360(17) 0.056(2) 0.0029(15) 0.0005(15) 0.0033(12)
O2 0.0251(14) 0.0222(15) 0.0335(17) 0.0023(12) 0.0087(13) 0.0003(11)
Cl1 0.0395(6) 0.0309(6) 0.0333(6) -0.0078(5) 0.0028(6) 0.0008(4)
Cl2 0.0268(5) 0.0341(6) 0.0363(6) -0.0097(5) 0.0063(5) -0.0029(4)

loop_
_atom_type_symbol
_atom_type_description
_atom_type_scat_dispersion_real
_atom_type_scat_dispersion_imag
_atom_type_scat_source
C C 0.0033 0.0016 'International Tables Vol C Tables 4.2.6.8 and 6.1.1.4'
H H 0.0000 0.0000 'International Tables Vol C Tables 4.2.6.8 and 6.1.1.4'
N N 0.0061 0.0033 'International Tables Vol C Tables 4.2.6.8 and 6.1.1.4'
O O 0.0106 0.0060 'International Tables Vol C Tables 4.2.6.8 and 6.1.1.4'
Cl Cl 0.1484 0.1585 'International Tables Vol C Tables 4.2.6.8 and 6.1.1.4'

loop_
_geom_angle_atom_site_label_1
_geom_angle_atom_site_label_2
_geom_angle_atom_site_label_3
_geom_angle
C8 C1 C2 114.9(3)
C8 C1 Cl1 106.9(3)
C2 C1 Cl1 107.7(3)
N1 C2 C1 109.5(3)
N1 C2 C3 108.9(3)
C1 C2 C3 119.4(3)
C4 C3 C14 111.9(3)
C4 C3 C2 117.3(3)
C14 C3 C2 115.6(3)
C5 C4 C3 132.2(4)
C4 C5 C6 129.1(4)
C5 C6 N2 113.1(4)
C5 C6 C7 118.3(4)
N2 C6 C7 90.1(3)
C9 C7 C8 119.3(4)
C9 C7 C6 115.4(3)
C8 C7 C6 88.2(3)
C1 C8 N2 111.0(3)
C1 C8 C7 113.7(3)
N2 C8 C7 90.6(3)
O1 C9 N1 122.4(4)
O1 C9 C7 120.2(4)
N1 C9 C7 117.4(3)
N1 C10 C11 112.5(4)
C12 C11 C10 113.2(4)
C13 C12 C11 113.6(5)
O2 C14 C18 108.5(3)
O2 C14 C15 108.8(3)
C18 C14 C15 111.0(3)
O2 C14 C3 107.3(3)
C18 C14 C3 110.3(3)
C15 C14 C3 110.8(3)
C16 C15 C14 115.7(4)
C17 C16 C15 125.1(5)
C19 C18 C14 114.4(4)
C20 C19 C18 124.0(5)
N2 C21 C22 109.0(4)
C21 C22 C23 113.1(4)
C24 C23 C22 111.7(6)
C9 N1 C10 120.2(3)
C9 N1 C2 123.1(3)
C10 N1 C2 116.5(3)
C21 N2 C6 114.6(3)
C21 N2 C8 116.7(3)
C6 N2 C8 90.5(3)

loop_
_geom_bond_atom_site_label_1
_geom_bond_atom_site_label_2
_geom_bond_distance
C1 C8 1.505(6)
C1 C2 1.530(6)
C1 Cl1 1.806(4)
C2 N1 1.483(5)
C2 C3 1.574(6)
C3 C4 1.517(6)
C3 C14 1.554(5)
C4 C5 1.305(6)
C5 C6 1.494(6)
C6 N2 1.519(6)
C6 C7 1.561(6)
C7 C9 1.498(6)
C7 C8 1.544(6)
C8 N2 1.523(6)
C9 O1 1.232(5)
C9 N1 1.345(6)
C10 N1 1.474(6)
C10 C11 1.528(8)
C11 C12 1.508(8)
C12 C13 1.501(9)
C14 O2 1.439(5)
C14 C18 1.534(6)
C14 C15 1.535(6)
C15 C16 1.506(6)
C16 C17 1.311(7)
C18 C19 1.516(7)
C19 C20 1.318(8)
C21 N2 1.502(6)
C21 C22 1.529(7)
C22 C23 1.529(7)
C23 C24 1.457(10)

loop_
_geom_hbond_atom_site_label_D
_geom_hbond_atom_site_label_H
_geom_hbond_atom_site_label_A
_geom_hbond_distance_DH
_geom_hbond_distance_HA
_geom_hbond_distance_DA
_geom_hbond_angle_DHA
N2 H2A O2 0.91 1.77 2.663(5) 167.6
O2 H2B Cl2 0.82 2.18 2.972(3) 162.4
